data_4133149
loop_
_publ_author_name
'Mao, Lingling'
'Guo, Peijun'
'Kepenekian, Mika\"el'
'Hadar, Ido'
'Katan, Claudine'
'Even, Jacky'
'Schaller, Richard D.'
'Stoumpos, Constantinos C.'
'Kanatzidis, Mercouri G.'

_publ_section_title
;
 Structural Diversity in White-Light-Emitting Hybrid Lead Bromide
 Perovskites.
;
_journal_issue 40
_journal_name_full 'Journal of the American Chemical Society'
_journal_page_first 13078
_journal_page_last 13088
_journal_paper_doi 10.1021/jacs.8b08691
_journal_volume 140
_journal_year 2018
_chemical_formula_moiety '0.5(Br6 Pb2), C7 H16 N'
_chemical_formula_sum 'C7 H16 Br3 N Pb'
_chemical_formula_weight 561.13
_space_group_crystal_system monoclinic
_space_group_IT_number 9
_space_group_name_Hall 'C -2yc'
_space_group_name_H-M_alt 'C 1 c 1'
_atom_sites_solution_hydrogens geom
_atom_sites_solution_primary direct
_audit_creation_date 2018-05-02
_audit_creation_method
;
Olex2 1.2
(compiled 2015.01.26 svn.r3150 for OlexSys, GUI svn.r4998)
;
_cell_angle_alpha 90
_cell_angle_beta 90.00(3)
_cell_angle_gamma 90
_cell_formula_units_Z 16
_cell_length_a 16.550(3)
_cell_length_b 39.660(8)
_cell_length_c 7.9623(16)
_cell_measurement_reflns_used 5874
_cell_measurement_temperature 293(2)
_cell_measurement_theta_max 29.39
_cell_measurement_theta_min 1.96
_cell_volume 5226.2(18)
_computing_molecular_graphics 'Olex2 (Dolomanov et al., 2009)'
_computing_publication_material 'Olex2 (Dolomanov et al., 2009)'
_computing_structure_refinement 'XL (Sheldrick, 2008)'
_computing_structure_solution 'XS (Sheldrick, 2008)'
_diffrn_ambient_temperature 293(2)
_diffrn_detector 'image plate (34 cm diameter)'
_diffrn_detector_type STOE
_diffrn_measured_fraction_theta_full 0.855
_diffrn_measured_fraction_theta_max 0.951
_diffrn_measurement_device '2-circle goniometer'
_diffrn_measurement_device_type 'STOE IPDS 2'
_diffrn_measurement_method 'rotation method'
_diffrn_radiation_collimation '0.5 mm diameter, monocapillary'
_diffrn_radiation_monochromator 'plane graphite'
_diffrn_radiation_polarisn_norm 0
_diffrn_radiation_type 'Mo K\a'
_diffrn_radiation_wavelength 0.71073
_diffrn_reflns_av_R_equivalents 0.0756
_diffrn_reflns_av_unetI/netI 0.0883
_diffrn_reflns_Laue_measured_fraction_full 0.855
_diffrn_reflns_Laue_measured_fraction_max 0.951
_diffrn_reflns_limit_h_max 19
_diffrn_reflns_limit_h_min -19
_diffrn_reflns_limit_k_max 47
_diffrn_reflns_limit_k_min -47
_diffrn_reflns_limit_l_max 9
_diffrn_reflns_limit_l_min -9
_diffrn_reflns_number 15674
_diffrn_reflns_point_group_measured_fraction_full 0.855
_diffrn_reflns_point_group_measured_fraction_max 0.951
_diffrn_reflns_theta_full 26.000
_diffrn_reflns_theta_max 24.985
_diffrn_reflns_theta_min 1.972
_diffrn_source 'sealed X-ray tube, 12 x 0.4 mm long-fine focus'
_diffrn_source_current 40
_diffrn_source_power 2.00
_diffrn_source_voltage 50
_exptl_absorpt_coefficient_mu 22.045
_exptl_absorpt_correction_T_max 0.6029
_exptl_absorpt_correction_T_min 0.3884
_exptl_absorpt_correction_type integration
_exptl_crystal_colour colorless
_exptl_crystal_density_diffrn 2.853
_exptl_crystal_description needle
_exptl_crystal_F_000 4032
_exptl_crystal_size_max 0.0293
_exptl_crystal_size_mid 0.0194
_exptl_crystal_size_min 0.0143
_refine_diff_density_max 3.313
_refine_diff_density_min -2.538
_refine_diff_density_rms 0.530
_refine_ls_abs_structure_details
;
 Flack x determined using 1481 quotients [(I+)-(I-)]/[(I+)+(I-)]
 (Parsons and Flack (2004), Acta Cryst. A60, s61).
;
_refine_ls_abs_structure_Flack 0.02(4)
_refine_ls_extinction_coef 0.00070(9)
_refine_ls_extinction_expression Fc^*^=kFc[1+0.001xFc^2^\l^3^/sin(2\q)]^-1/4^
_refine_ls_extinction_method SHELXL
_refine_ls_goodness_of_fit_ref 1.044
_refine_ls_hydrogen_treatment constr
_refine_ls_matrix_type full
_refine_ls_number_parameters 248
_refine_ls_number_reflns 8230
_refine_ls_number_restraints 37
_refine_ls_restrained_S_all 1.045
_refine_ls_R_factor_all 0.1588
_refine_ls_R_factor_gt 0.0921
_refine_ls_shift/su_max 0.076
_refine_ls_shift/su_mean 0.005
_refine_ls_structure_factor_coef Fsqd
_refine_ls_weighting_details 'w=1/[\s^2^(Fo^2^)+(0.1750P)^2^] where P=(Fo^2^+2Fc^2^)/3'
_refine_ls_weighting_scheme calc
_refine_ls_wR_factor_gt 0.2670
_refine_ls_wR_factor_ref 0.3147
_reflns_Friedel_coverage 0.995
_reflns_Friedel_fraction_full 0.855
_reflns_Friedel_fraction_max 0.951
_reflns_number_gt 4094
_reflns_number_total 8230
_reflns_threshold_expression 'I > 2\s(I)'
_cod_data_source_file ja8b08691_si_005.cif
_cod_data_source_block hepPbBr3
_cod_original_cell_volume 5226.3(18)
_cod_database_code 4133149
_shelxl_version_number 2013-4
_shelx_space_group_comment
;
The symmetry employed for this shelxl refinement is uniquely defined
by the following loop, which should always be used as a source of
symmetry information in preference to the above space-group names.
They are only intended as comments.
;
_olex2_refinement_description
;
1. Twinned data refinement
 Scales: 0.43(6) 0.57(6)
2. Fixed Uiso
 At 1.2 times of:
  All C(H,H) groups, All N(H,H) groups
3. Restrained distances
 N1-C1
 1.5 with sigma of 0.02
 C1-C2
 1.5 with sigma of 0.02
 C2-C0AA
 1.5 with sigma of 0.02
 C0AA-C4
 1.5 with sigma of 0.02
 C4-C5
 1.5 with sigma of 0.02
 C5-C6
 1.5 with sigma of 0.02
 C6-C7
 1.5 with sigma of 0.02
 C7-N1
 1.5 with sigma of 0.02
 N2-C8
 1.5 with sigma of 0.02
 C8-C9
 1.5 with sigma of 0.02
 C9-C10
 1.5 with sigma of 0.02
 C10-C11
 1.5 with sigma of 0.02
 C11-C12
 1.5 with sigma of 0.02
 C12-C13
 1.5 with sigma of 0.02
 C13-C14
 1.5 with sigma of 0.02
 C14-N2
 1.5 with sigma of 0.02
 C3-C15
 1.5 with sigma of 0.02
 C15-C16
 1.5 with sigma of 0.02
 C16-C17
 1.5 with sigma of 0.02
 C17-C18
 1.5 with sigma of 0.02
 C18-C19
 1.5 with sigma of 0.02
 C19-C20
 1.5 with sigma of 0.02
 N21-C3 = N21-C20
 1.5 with sigma of 0.02
 N21-C3
 1.5 with sigma of 0.02
 N4-C22
 1.5 with sigma of 0.02
 C22-C23
 1.5 with sigma of 0.02
 C23-C24
 1.5 with sigma of 0.02
 C24-C25
 1.5 with sigma of 0.02
 C25-C26
 1.5 with sigma of 0.02
 C26-C27
 1.5 with sigma of 0.02
 C27-C28
 1.5 with sigma of 0.02
 C28-N4
 1.5 with sigma of 0.02
 C25-C27
 2.3 with sigma of 0.02
 C25-C27
 2.5 with sigma of 0.02
4. Uiso/Uaniso restraints and constraints
Uiso(N1) = Uiso(C1) = Uiso(C2) = Uiso(C0AA) = Uiso(C4) = Uiso(C5) = Uiso(C6) =
Uiso(C7)
Uiso(N2) = Uiso(C8) = Uiso(C9) = Uiso(C10) = Uiso(C11) = Uiso(C12) = Uiso(C13)
= Uiso(C14)
Uiso(C3) = Uiso(C15) = Uiso(C16) = Uiso(C17) = Uiso(C18) = Uiso(C19) = Uiso(C20)
Uiso(N4) = Uiso(C22) = Uiso(C23) = Uiso(C24) = Uiso(C25) = Uiso(C26) =
Uiso(C27) = Uiso(C28)
5.a Secondary CH2 refined with riding coordinates:
 N1(H1A,H1B), N4(H4C,H4D), C8(H8A,H8B), N21(H21A,H21B), N2(H2C,H2D), C3(H3A,
 H3B), C7(H7A,H7B), C27(H27A,H27B), C10(H10A,H10B), C4(H4A,H4B), C25(H25A,H25B),
  C20(H20A,H20B), C24(H24A,H24B), C19(H19A,H19B), C5(H5A,H5B), C11(H11A,H11B),
 C2(H2A,H2B), C6(H6A,H6B), C14(H14A,H14B), C13(H13A,H13B), C15(H15A,H15B),
 C22(H22A,H22B), C9(H9A,H9B), C12(H12A,H12B), C28(H28A,H28B), C18(H18A,H18B),
 C1(H1C,H1D), C0AA(H0AA,H0AB), C26(H26A,H26B), C17(H17A,H17B), C23(H23A,H23B),
 C16(H16A,H16B)
;
_olex2_submission_special_instructions 'No special instructions were received'

loop_
_space_group_symop_operation_xyz
'x, y, z'
'x, -y, z+1/2'
'x+1/2, y+1/2, z'
'x+1/2, -y+1/2, z+1/2'

loop_
_atom_site_label
_atom_site_type_symbol
_atom_site_fract_x
_atom_site_fract_y
_atom_site_fract_z
_atom_site_U_iso_or_equiv
_atom_site_adp_type
_atom_site_occupancy
_atom_site_site_symmetry_order
_atom_site_calc_flag
_atom_site_refinement_flags_posn
Pb1 Pb -0.64611(18) -0.49779(8) -0.8371(3) 0.0528(9) Uani 1 1 d .
Pb2 Pb -0.64619(17) -1.00204(7) -0.7794(3) 0.0397(7) Uani 1 1 d .
Br5 Br -0.6446(5) -0.9414(2) -0.5831(9) 0.054(2) Uani 1 1 d .
Br8 Br -0.5216(7) -0.5260(4) -0.6067(16) 0.113(6) Uani 1 1 d .
Br9 Br -0.6438(7) -0.5585(2) -1.0357(14) 0.075(3) Uani 1 1 d .
Br11 Br -0.7712(6) -0.5238(2) -0.6097(12) 0.068(3) Uani 1 1 d .
Br13 Br -0.7711(6) -0.97660(19) -1.0115(13) 0.063(2) Uani 1 1 d .
Br14 Br -0.5210(7) -1.0254(3) -0.5120(15) 0.111(5) Uani 1 1 d .
Pb3 Pb -0.3937(2) -0.74970(8) -0.8079(4) 0.0666(12) Uani 1 1 d .
Br7 Br -0.3939(8) -0.6911(2) -0.5699(18) 0.078(2) Uani 1 1 d .
Br10 Br -0.3942(8) -0.8084(2) -1.0615(18) 0.080(3) Uani 1 1 d .
Br17 Br -0.2716(9) -0.7752(4) -0.532(3) 0.168(9) Uani 1 1 d .
Br18 Br -0.5210(7) -0.7745(2) -0.590(3) 0.124(6) Uani 1 1 d .
Pb0A Pb -0.3974(3) -0.74956(11) -0.3075(5) 0.0929(17) Uani 1 1 d .
Br2 Br -0.5216(7) -0.7254(2) -1.034(3) 0.127(7) Uani 1 1 d .
N1 N -0.123(4) -0.6996(15) -0.498(6) 0.067(7) Uiso 1 1 d D
H1A H -0.1208 -0.7231 -0.4643 0.081 Uiso 1 1 calc R
H1B H -0.0679 -0.6910 -0.4866 0.081 Uiso 1 1 calc R
N4 N -0.621(5) -0.6978(18) -0.623(8) 0.090(9) Uiso 1 1 d D
H4C H -0.5666 -0.6906 -0.6473 0.107 Uiso 1 1 calc R
H4D H -0.6264 -0.7207 -0.6644 0.107 Uiso 1 1 calc R
C8 C -0.372(5) -0.9488(18) -0.488(7) 0.073(7) Uiso 1 1 d D
H8A H -0.3147 -0.9458 -0.4652 0.087 Uiso 1 1 calc R
H8B H -0.3864 -0.9715 -0.4534 0.087 Uiso 1 1 calc R
N21 N -0.373(3) -0.5508(11) -1.143(6) 0.047(11) Uiso 1 1 d D
H21A H -0.3175 -0.5551 -1.1799 0.056 Uiso 1 1 calc R
H21B H -0.3842 -0.5274 -1.1673 0.056 Uiso 1 1 calc R
N2 N -0.385(4) -0.9457(16) -0.672(7) 0.073(7) Uiso 1 1 d D
H2C H -0.4437 -0.9466 -0.6822 0.087 Uiso 1 1 calc R
H2D H -0.3663 -0.9671 -0.7154 0.087 Uiso 1 1 calc R
C3 C -0.375(7) -0.555(2) -0.956(6) 0.102(12) Uiso 1 1 d D
H3A H -0.3193 -0.5515 -0.9229 0.123 Uiso 1 1 calc R
H3B H -0.4040 -0.5355 -0.9182 0.123 Uiso 1 1 calc R
C7 C -0.141(5) -0.6995(16) -0.681(7) 0.067(7) Uiso 1 1 d D
H7A H -0.1761 -0.7187 -0.6979 0.081 Uiso 1 1 calc R
H7B H -0.0900 -0.7054 -0.7346 0.081 Uiso 1 1 calc R
C27 C -0.656(6) -0.6395(16) -0.738(8) 0.090(9) Uiso 1 1 d D
H27A H -0.6261 -0.6391 -0.8426 0.107 Uiso 1 1 calc R
H27B H -0.7085 -0.6300 -0.7668 0.107 Uiso 1 1 calc R
C10 C -0.403(6) -0.8871(13) -0.353(8) 0.073(7) Uiso 1 1 d D
H10A H -0.4426 -0.8788 -0.2727 0.087 Uiso 1 1 calc R
H10B H -0.3502 -0.8846 -0.3020 0.087 Uiso 1 1 calc R
C4 C -0.138(5) -0.6138(15) -0.649(6) 0.067(7) Uiso 1 1 d D
H4A H -0.1834 -0.5987 -0.6352 0.081 Uiso 1 1 calc R
H4B H -0.0930 -0.5999 -0.6859 0.081 Uiso 1 1 calc R
C25 C -0.623(6) -0.619(2) -0.463(7) 0.090(9) Uiso 1 1 d D
H25A H -0.5719 -0.6308 -0.4432 0.107 Uiso 1 1 calc R
H25B H -0.6161 -0.5973 -0.4094 0.107 Uiso 1 1 calc R
C20 C -0.428(5) -0.5720(19) -1.250(13) 0.102(12) Uiso 1 1 d D
H20A H -0.4793 -0.5732 -1.1921 0.123 Uiso 1 1 calc R
H20B H -0.4369 -0.5598 -1.3534 0.123 Uiso 1 1 calc R
C24 C -0.680(5) -0.6370(16) -0.348(11) 0.090(9) Uiso 1 1 d D
H24A H -0.7339 -0.6299 -0.3781 0.107 Uiso 1 1 calc R
H24B H -0.6696 -0.6287 -0.2353 0.107 Uiso 1 1 calc R
C19 C -0.405(7) -0.6074(19) -1.297(10) 0.102(12) Uiso 1 1 d D
H19A H -0.3652 -0.6066 -1.3862 0.123 Uiso 1 1 calc R
H19B H -0.4525 -0.6188 -1.3403 0.123 Uiso 1 1 calc R
C5 C -0.159(5) -0.6354(12) -0.796(8) 0.067(7) Uiso 1 1 d D
H5A H -0.2057 -0.6251 -0.8477 0.081 Uiso 1 1 calc R
H5B H -0.1146 -0.6326 -0.8758 0.081 Uiso 1 1 calc R
C11 C -0.407(5) -0.8657(17) -0.506(7) 0.073(7) Uiso 1 1 d D
H11A H -0.3513 -0.8621 -0.5412 0.087 Uiso 1 1 calc R
H11B H -0.4274 -0.8440 -0.4707 0.087 Uiso 1 1 calc R
C2 C -0.162(5) -0.6447(13) -0.343(8) 0.067(7) Uiso 1 1 d D
H2A H -0.1343 -0.6413 -0.2368 0.081 Uiso 1 1 calc R
H2B H -0.2151 -0.6349 -0.3330 0.081 Uiso 1 1 calc R
C6 C -0.176(5) -0.6721(12) -0.790(9) 0.067(7) Uiso 1 1 d D
H6A H -0.1667 -0.6799 -0.9038 0.081 Uiso 1 1 calc R
H6B H -0.2334 -0.6736 -0.7716 0.081 Uiso 1 1 calc R
C14 C -0.361(4) -0.9212(15) -0.805(9) 0.073(7) Uiso 1 1 d D
H14A H -0.3085 -0.9119 -0.7797 0.087 Uiso 1 1 calc R
H14B H -0.3584 -0.9325 -0.9127 0.087 Uiso 1 1 calc R
C13 C -0.422(5) -0.8936(17) -0.813(8) 0.073(7) Uiso 1 1 d D
H13A H -0.4686 -0.9026 -0.8708 0.087 Uiso 1 1 calc R
H13B H -0.3994 -0.8763 -0.8852 0.087 Uiso 1 1 calc R
C15 C -0.402(6) -0.5820(18) -0.835(11) 0.102(12) Uiso 1 1 d D
H15A H -0.3663 -0.5808 -0.7393 0.123 Uiso 1 1 calc R
H15B H -0.4552 -0.5751 -0.7950 0.123 Uiso 1 1 calc R
C22 C -0.629(6) -0.699(2) -0.435(8) 0.090(9) Uiso 1 1 d D
H22A H -0.5750 -0.6979 -0.3893 0.107 Uiso 1 1 calc R
H22B H -0.6492 -0.7217 -0.4077 0.107 Uiso 1 1 calc R
C9 C -0.418(5) -0.9242(14) -0.382(9) 0.073(7) Uiso 1 1 d D
H9A H -0.4196 -0.9341 -0.2704 0.087 Uiso 1 1 calc R
H9B H -0.4735 -0.9254 -0.4232 0.087 Uiso 1 1 calc R
C12 C -0.453(4) -0.8758(19) -0.660(7) 0.073(7) Uiso 1 1 d D
H12A H -0.4978 -0.8895 -0.6199 0.087 Uiso 1 1 calc R
H12B H -0.4777 -0.8551 -0.7017 0.087 Uiso 1 1 calc R
C28 C -0.677(5) -0.6763(15) -0.725(12) 0.090(9) Uiso 1 1 d D
H28A H -0.7306 -0.6781 -0.6779 0.107 Uiso 1 1 calc R
H28B H -0.6788 -0.6855 -0.8377 0.107 Uiso 1 1 calc R
C18 C -0.371(7) -0.627(2) -1.152(10) 0.102(12) Uiso 1 1 d D
H18A H -0.4147 -0.6437 -1.1387 0.123 Uiso 1 1 calc R
H18B H -0.3297 -0.6399 -1.2114 0.123 Uiso 1 1 calc R
C1 C -0.172(4) -0.6818(13) -0.369(8) 0.067(7) Uiso 1 1 d D
H1C H -0.1609 -0.6927 -0.2618 0.081 Uiso 1 1 calc R
H1D H -0.2280 -0.6859 -0.3949 0.081 Uiso 1 1 calc R
C0AA C -0.116(4) -0.6253(18) -0.476(7) 0.067(7) Uiso 1 1 d D
H0AA H -0.0997 -0.6048 -0.4194 0.081 Uiso 1 1 calc R
H0AB H -0.0669 -0.6382 -0.4919 0.081 Uiso 1 1 calc R
C26 C -0.619(6) -0.6108(16) -0.646(8) 0.090(9) Uiso 1 1 d D
H26A H -0.6476 -0.5901 -0.6687 0.107 Uiso 1 1 calc R
H26B H -0.5628 -0.6079 -0.6809 0.107 Uiso 1 1 calc R
C17 C -0.337(5) -0.629(3) -0.979(9) 0.102(12) Uiso 1 1 d D
H17A H -0.2920 -0.6134 -0.9647 0.123 Uiso 1 1 calc R
H17B H -0.3192 -0.6516 -0.9498 0.123 Uiso 1 1 calc R
C23 C -0.680(6) -0.6747(16) -0.339(11) 0.090(9) Uiso 1 1 d D
H23A H -0.7357 -0.6811 -0.3633 0.107 Uiso 1 1 calc R
H23B H -0.6714 -0.6800 -0.2220 0.107 Uiso 1 1 calc R
C16 C -0.410(6) -0.618(2) -0.880(13) 0.102(12) Uiso 1 1 d D
H16A H -0.4580 -0.6221 -0.9459 0.123 Uiso 1 1 calc R
H16B H -0.4136 -0.6319 -0.7785 0.123 Uiso 1 1 calc R
Br0A Br -0.2709(8) -0.7252(5) -1.095(3) 0.173(10) Uani 1 1 d .

loop_
_atom_site_aniso_label
_atom_site_aniso_U_11
_atom_site_aniso_U_22
_atom_site_aniso_U_33
_atom_site_aniso_U_23
_atom_site_aniso_U_13
_atom_site_aniso_U_12
Pb1 0.061(2) 0.068(2) 0.0294(15) 0.0043(12) 0.0036(15) -0.0069(15)
Pb2 0.0416(14) 0.0522(15) 0.0252(13) -0.0011(11) -0.0038(12) 0.0061(11)
Br5 0.075(6) 0.061(4) 0.026(3) -0.003(3) 0.007(3) -0.027(4)
Br8 0.072(7) 0.170(12) 0.098(8) -0.093(8) -0.020(6) 0.046(7)
Br9 0.081(6) 0.054(4) 0.089(7) -0.009(4) -0.015(5) 0.035(4)
Br11 0.056(6) 0.062(4) 0.087(6) 0.016(4) 0.040(5) -0.009(4)
Br13 0.057(5) 0.055(4) 0.076(6) 0.004(4) -0.027(4) 0.015(3)
Br14 0.078(7) 0.163(11) 0.093(8) 0.089(8) 0.006(6) 0.044(7)
Pb3 0.0485(17) 0.0561(18) 0.095(3) 0.013(2) -0.0018(19) -0.0013(14)
Br7 0.088(6) 0.068(4) 0.078(5) -0.017(5) 0.024(4) -0.030(5)
Br10 0.087(6) 0.069(4) 0.082(5) -0.021(5) -0.021(4) 0.039(5)
Br17 0.087(10) 0.188(14) 0.230(19) 0.156(15) 0.047(11) 0.048(10)
Br18 0.064(7) 0.057(5) 0.251(19) -0.016(7) 0.067(9) -0.020(5)
Pb0A 0.074(3) 0.114(3) 0.091(3) 0.059(3) 0.005(2) 0.003(2)
Br2 0.064(7) 0.055(5) 0.262(19) -0.013(8) -0.069(9) 0.017(4)
Br0A 0.082(9) 0.196(15) 0.24(2) 0.162(16) -0.049(11) -0.052(10)

loop_
_atom_type_symbol
_atom_type_description
_atom_type_scat_dispersion_real
_atom_type_scat_dispersion_imag
_atom_type_scat_source
C C 0.0033 0.0016 'International Tables Vol C Tables 4.2.6.8 and 6.1.1.4'
H H 0.0000 0.0000 'International Tables Vol C Tables 4.2.6.8 and 6.1.1.4'
Br Br -0.2901 2.4595 'International Tables Vol C Tables 4.2.6.8 and 6.1.1.4'
N N 0.0061 0.0033 'International Tables Vol C Tables 4.2.6.8 and 6.1.1.4'
Pb Pb -3.3944 10.1111 'International Tables Vol C Tables 4.2.6.8 and 6.1.1.4'

loop_
_geom_angle_atom_site_label_1
_geom_angle_atom_site_label_2
_geom_angle_atom_site_label_3
_geom_angle
_geom_angle_site_symmetry_1
_geom_angle_site_symmetry_3
Br8 Pb1 Br8 94.6(4) . 2_544
Br8 Pb1 Br11 172.4(3) . 2_544
Br9 Pb1 Br8 82.3(4) . 2_544
Br9 Pb1 Br8 90.8(3) . .
Br9 Pb1 Br11 81.7(2) . 2_544
Br9 Pb1 Br11 93.1(3) . .
Br11 Pb1 Br8 174.4(3) . 2_544
Br11 Pb1 Br8 88.6(4) . .
Br11 Pb1 Br8 82.9(3) 2_544 2_544
Br11 Pb1 Br11 93.3(3) . 2_544
Br5 Pb2 Br13 93.5(3) . .
Br5 Pb2 Br13 81.9(2) . 2_535
Br5 Pb2 Br14 91.5(3) . 2_534
Br5 Pb2 Br14 82.6(3) . .
Br13 Pb2 Br13 93.3(3) . 2_535
Br13 Pb2 Br14 83.8(3) 2_535 .
Br13 Pb2 Br14 88.5(3) . 2_534
Br13 Pb2 Br14 175.4(4) . .
Br14 Pb2 Br13 173.3(2) 2_534 2_535
Br14 Pb2 Br14 94.1(4) 2_534 .
Pb1 Br8 Pb1 81.5(3) . 2_545
Pb1 Br11 Pb1 82.3(2) . 2_545
Pb2 Br13 Pb2 82.5(2) . 2_534
Pb2 Br14 Pb2 81.6(3) 2_535 .
Br7 Pb3 Br10 178.2(3) . .
Br7 Pb3 Br17 79.0(5) . .
Br7 Pb3 Br0A 102.6(5) . .
Br10 Pb3 Br17 102.4(5) . .
Br10 Pb3 Br0A 76.3(5) . .
Br17 Pb3 Br0A 100.8(4) . .
Br18 Pb3 Br7 83.4(4) . .
Br18 Pb3 Br10 97.7(4) . .
Br18 Pb3 Br17 86.6(5) . .
Br18 Pb3 Br2 87.3(5) . .
Br18 Pb3 Br0A 171.2(5) . .
Br2 Pb3 Br7 97.6(4) . .
Br2 Pb3 Br10 81.1(4) . .
Br2 Pb3 Br17 173.4(5) . .
Br2 Pb3 Br0A 85.4(5) . .
Pb3 Br7 Pb0A 81.3(2) . .
Pb0A Br10 Pb3 81.0(2) 1_554 .
Pb0A Br17 Pb3 81.8(3) . .
Pb3 Br18 Pb0A 81.4(3) . .
Br7 Pb0A Br18 76.7(3) . .
Br7 Pb0A Br2 104.4(4) . 1_556
Br10 Pb0A Br7 177.2(4) 1_556 .
Br10 Pb0A Br18 103.1(3) 1_556 .
Br10 Pb0A Br2 78.4(3) 1_556 1_556
Br17 Pb0A Br7 80.6(3) . .
Br17 Pb0A Br10 96.6(4) . 1_556
Br17 Pb0A Br18 85.2(5) . .
Br17 Pb0A Br2 173.8(4) . 1_556
Br2 Pb0A Br18 99.4(3) 1_556 .
Br0A Pb0A Br7 97.6(3) 1_556 .
Br0A Pb0A Br10 82.3(3) 1_556 1_556
Br0A Pb0A Br17 87.6(7) 1_556 .
Br0A Pb0A Br18 171.5(5) 1_556 .
Br0A Pb0A Br2 88.1(5) 1_556 1_556
Pb3 Br2 Pb0A 81.6(3) . 1_554
H1A N1 H1B 106.4 . .
C7 N1 H1A 106.2 . .
C7 N1 H1B 106.2 . .
C1 N1 H1A 106.2 . .
C1 N1 H1B 106.2 . .
C1 N1 C7 125(6) . .
H4C N4 H4D 106.8 . .
C22 N4 H4C 107.1 . .
C22 N4 H4D 107.1 . .
C28 N4 H4C 107.2 . .
C28 N4 H4D 107.1 . .
C28 N4 C22 121(7) . .
H8A C8 H8B 107.5 . .
N2 C8 H8A 108.5 . .
N2 C8 H8B 108.6 . .
N2 C8 C9 115(6) . .
C9 C8 H8A 108.5 . .
C9 C8 H8B 108.5 . .
H21A N21 H21B 107.1 . .
C3 N21 H21A 107.7 . .
C3 N21 H21B 107.7 . .
C3 N21 C20 118(7) . .
C20 N21 H21A 107.7 . .
C20 N21 H21B 107.7 . .
C8 N2 H2C 103.3 . .
C8 N2 H2D 103.3 . .
C8 N2 C14 136(7) . .
H2C N2 H2D 105.2 . .
C14 N2 H2C 103.3 . .
C14 N2 H2D 103.3 . .
N21 C3 H3A 103.0 . .
N21 C3 H3B 102.9 . .
H3A C3 H3B 105.1 . .
C15 C3 N21 137(8) . .
C15 C3 H3A 103.0 . .
C15 C3 H3B 102.9 . .
N1 C7 H7A 104.8 . .
N1 C7 H7B 104.8 . .
N1 C7 C6 130(6) . .
H7A C7 H7B 105.8 . .
C6 C7 H7A 104.8 . .
C6 C7 H7B 104.8 . .
H27A C27 H27B 104.5 . .
C28 C27 H27A 101.0 . .
C28 C27 H27B 101.1 . .
C26 C27 H27A 100.9 . .
C26 C27 H27B 101.4 . .
C26 C27 C28 143(6) . .
H10A C10 H10B 107.5 . .
C11 C10 H10A 108.6 . .
C11 C10 H10B 108.4 . .
C11 C10 C9 115(6) . .
C9 C10 H10A 108.5 . .
C9 C10 H10B 108.5 . .
H4A C4 H4B 106.1 . .
C5 C4 H4A 105.4 . .
C5 C4 H4B 105.5 . .
C5 C4 C0AA 127(6) . .
C0AA C4 H4A 105.4 . .
C0AA C4 H4B 105.5 . .
H25A C25 H25B 105.1 . .
C24 C25 H25A 103.0 . .
C24 C25 H25B 102.9 . .
C24 C25 C26 137(7) . .
C26 C25 H25A 102.7 . .
C26 C25 H25B 103.1 . .
N21 C20 H20A 107.1 . .
N21 C20 H20B 107.1 . .
H20A C20 H20B 106.8 . .
C19 C20 N21 121(7) . .
C19 C20 H20A 107.1 . .
C19 C20 H20B 107.1 . .
C25 C24 H24A 107.3 . .
C25 C24 H24B 107.2 . .
C25 C24 C23 120(7) . .
H24A C24 H24B 106.9 . .
C23 C24 H24A 107.2 . .
C23 C24 H24B 107.2 . .
C20 C19 H19A 108.9 . .
C20 C19 H19B 108.9 . .
C20 C19 C18 113(8) . .
H19A C19 H19B 107.8 . .
C18 C19 H19A 109.0 . .
C18 C19 H19B 108.9 . .
C4 C5 H5A 106.1 . .
C4 C5 H5B 105.9 . .
H5A C5 H5B 106.3 . .
C6 C5 C4 125(6) . .
C6 C5 H5A 106.0 . .
C6 C5 H5B 105.9 . .
C10 C11 H11A 106.8 . .
C10 C11 H11B 106.6 . .
C10 C11 C12 123(6) . .
H11A C11 H11B 106.6 . .
C12 C11 H11A 106.7 . .
C12 C11 H11B 106.6 . .
H2A C2 H2B 107.2 . .
C1 C2 H2A 107.9 . .
C1 C2 H2B 107.9 . .
C1 C2 C0AA 118(6) . .
C0AA C2 H2A 107.9 . .
C0AA C2 H2B 107.9 . .
C7 C6 H6A 104.5 . .
C7 C6 H6B 104.5 . .
C5 C6 C7 131(6) . .
C5 C6 H6A 104.5 . .
C5 C6 H6B 104.5 . .
H6A C6 H6B 105.7 . .
N2 C14 H14A 109.8 . .
N2 C14 H14B 109.8 . .
H14A C14 H14B 108.3 . .
C13 C14 N2 109(6) . .
C13 C14 H14A 109.8 . .
C13 C14 H14B 109.9 . .
C14 C13 H13A 106.5 . .
C14 C13 H13B 106.5 . .
C14 C13 C12 123(6) . .
H13A C13 H13B 106.5 . .
C12 C13 H13A 106.5 . .
C12 C13 H13B 106.5 . .
C3 C15 H15A 106.4 . .
C3 C15 H15B 106.5 . .
H15A C15 H15B 106.5 . .
C16 C15 C3 124(9) . .
C16 C15 H15A 106.4 . .
C16 C15 H15B 106.4 . .
N4 C22 H22A 106.9 . .
N4 C22 H22B 106.9 . .
N4 C22 C23 122(7) . .
H22A C22 H22B 106.7 . .
C23 C22 H22A 106.9 . .
C23 C22 H22B 106.9 . .
C8 C9 C10 129(7) . .
C8 C9 H9A 105.0 . .
C8 C9 H9B 105.0 . .
C10 C9 H9A 105.0 . .
C10 C9 H9B 105.0 . .
H9A C9 H9B 105.8 . .
C11 C12 H12A 105.5 . .
C11 C12 H12B 105.5 . .
C13 C12 C11 127(7) . .
C13 C12 H12A 105.4 . .
C13 C12 H12B 105.5 . .
H12A C12 H12B 106.0 . .
N4 C28 C27 117(7) . .
N4 C28 H28A 108.1 . .
N4 C28 H28B 108.0 . .
C27 C28 H28A 108.0 . .
C27 C28 H28B 108.1 . .
H28A C28 H28B 107.3 . .
C19 C18 H18A 99.1 . .
C19 C18 H18B 99.0 . .
H18A C18 H18B 103.9 . .
C17 C18 C19 150(9) . .
C17 C18 H18A 99.0 . .
C17 C18 H18B 99.0 . .
N1 C1 C2 120(6) . .
N1 C1 H1C 107.3 . .
N1 C1 H1D 107.3 . .
C2 C1 H1C 107.3 . .
C2 C1 H1D 107.3 . .
H1C C1 H1D 106.9 . .
C4 C0AA C2 133(7) . .
C4 C0AA H0AA 104.0 . .
C4 C0AA H0AB 103.9 . .
C2 C0AA H0AA 104.0 . .
C2 C0AA H0AB 104.0 . .
H0AA C0AA H0AB 105.5 . .
C27 C26 C25 107(2) . .
C27 C26 H26A 110.0 . .
C27 C26 H26B 110.6 . .
C25 C26 H26A 110.1 . .
C25 C26 H26B 110.6 . .
H26A C26 H26B 108.6 . .
C18 C17 H17A 111.8 . .
C18 C17 H17B 111.9 . .
C18 C17 C16 99(8) . .
H17A C17 H17B 109.6 . .
C16 C17 H17A 111.8 . .
C16 C17 H17B 111.9 . .
C24 C23 C22 129(8) . .
C24 C23 H23A 105.1 . .
C24 C23 H23B 105.1 . .
C22 C23 H23A 105.1 . .
C22 C23 H23B 105.1 . .
H23A C23 H23B 105.9 . .
C15 C16 C17 109(8) . .
C15 C16 H16A 109.8 . .
C15 C16 H16B 109.8 . .
C17 C16 H16A 109.8 . .
C17 C16 H16B 109.8 . .
H16A C16 H16B 108.2 . .
Pb0A Br0A Pb3 81.7(3) 1_554 .

loop_
_geom_bond_atom_site_label_1
_geom_bond_atom_site_label_2
_geom_bond_distance
_geom_bond_site_symmetry_2
Pb1 Br8 2.977(13) .
Pb1 Br8 3.123(12) 2_544
Pb1 Br9 2.881(10) .
Pb1 Br11 2.936(9) .
Pb1 Br11 3.119(11) 2_544
Pb2 Br5 2.869(8) .
Pb2 Br13 2.951(8) .
Pb2 Br13 3.090(12) 2_535
Pb2 Br14 3.113(10) .
Pb2 Br14 2.985(14) 2_534
Br8 Pb1 3.123(11) 2_545
Br11 Pb1 3.119(11) 2_545
Br13 Pb2 3.090(11) 2_534
Br14 Pb2 2.985(14) 2_535
Pb3 Br7 2.998(11) .
Pb3 Br10 3.081(10) .
Pb3 Br17 3.151(16) .
Pb3 Br18 2.899(14) .
Pb3 Br2 2.941(12) .
Pb3 Br0A 3.212(18) .
Br7 Pb0A 3.120(12) .
Br10 Pb0A 3.046(12) 1_554
Br17 Pb0A 2.93(2) .
Br18 Pb0A 3.200(18) .
Pb0A Br10 3.046(12) 1_556
Pb0A Br2 3.15(2) 1_556
Pb0A Br0A 2.857(18) 1_556
Br2 Pb0A 3.146(19) 1_554
N1 H1A 0.9700 .
N1 H1B 0.9700 .
N1 C7 1.49(3) .
N1 C1 1.49(3) .
N4 H4C 0.9700 .
N4 H4D 0.9700 .
N4 C22 1.50(3) .
N4 C28 1.50(3) .
C8 H8A 0.9700 .
C8 H8B 0.9700 .
C8 N2 1.49(3) .
C8 C9 1.50(3) .
N21 H21A 0.9700 .
N21 H21B 0.9700 .
N21 C3 1.503(19) .
N21 C20 1.50(3) .
N2 H2C 0.9700 .
N2 H2D 0.9700 .
N2 C14 1.49(3) .
C3 H3A 0.9700 .
C3 H3B 0.9700 .
C3 C15 1.50(3) .
C7 H7A 0.9700 .
C7 H7B 0.9700 .
C7 C6 1.50(3) .
C27 H27A 0.9700 .
C27 H27B 0.9700 .
C27 C28 1.50(3) .
C27 C26 1.49(3) .
C10 H10A 0.9700 .
C10 H10B 0.9700 .
C10 C11 1.49(3) .
C10 C9 1.51(3) .
C4 H4A 0.9700 .
C4 H4B 0.9700 .
C4 C5 1.49(3) .
C4 C0AA 1.50(3) .
C25 H25A 0.9700 .
C25 H25B 0.9700 .
C25 C24 1.49(3) .
C25 C26 1.50(3) .
C20 H20A 0.9700 .
C20 H20B 0.9700 .
C20 C19 1.50(3) .
C24 H24A 0.9700 .
C24 H24B 0.9700 .
C24 C23 1.50(3) .
C19 H19A 0.9700 .
C19 H19B 0.9700 .
C19 C18 1.51(3) .
C5 H5A 0.9700 .
C5 H5B 0.9700 .
C5 C6 1.49(3) .
C11 H11A 0.9700 .
C11 H11B 0.9700 .
C11 C12 1.51(3) .
C2 H2A 0.9700 .
C2 H2B 0.9700 .
C2 C1 1.50(3) .
C2 C0AA 1.51(3) .
C6 H6A 0.9700 .
C6 H6B 0.9700 .
C14 H14A 0.9700 .
C14 H14B 0.9700 .
C14 C13 1.49(3) .
C13 H13A 0.9700 .
C13 H13B 0.9700 .
C13 C12 1.50(3) .
C15 H15A 0.9700 .
C15 H15B 0.9700 .
C15 C16 1.49(3) .
C22 H22A 0.9700 .
C22 H22B 0.9700 .
C22 C23 1.50(3) .
C9 H9A 0.9700 .
C9 H9B 0.9700 .
C12 H12A 0.9700 .
C12 H12B 0.9700 .
C28 H28A 0.9700 .
C28 H28B 0.9700 .
C18 H18A 0.9700 .
C18 H18B 0.9700 .
C18 C17 1.49(3) .
C1 H1C 0.9700 .
C1 H1D 0.9700 .
C0AA H0AA 0.9700 .
C0AA H0AB 0.9700 .
C26 H26A 0.9700 .
C26 H26B 0.9700 .
C17 H17A 0.9700 .
C17 H17B 0.9700 .
C17 C16 1.50(3) .
C23 H23A 0.9700 .
C23 H23B 0.9700 .
C16 H16A 0.9700 .
C16 H16B 0.9700 .
Br0A Pb0A 2.857(17) 1_554

loop_
_geom_torsion_atom_site_label_1
_geom_torsion_atom_site_label_2
_geom_torsion_atom_site_label_3
_geom_torsion_atom_site_label_4
_geom_torsion
N1 C7 C6 C5 43(14)
N4 C22 C23 C24 -51(15)
C8 N2 C14 C13 -87(10)
N21 C3 C15 C16 24(21)
N21 C20 C19 C18 44(14)
N2 C8 C9 C10 -76(11)
N2 C14 C13 C12 47(10)
C3 N21 C20 C19 -82(12)
C3 C15 C16 C17 44(14)
C7 N1 C1 C2 -79(9)
C10 C11 C12 C13 -95(11)
C4 C5 C6 C7 -35(14)
C25 C24 C23 C22 0(15)
C20 N21 C3 C15 21(18)
C20 C19 C18 C17 -15(26)
C24 C25 C26 C27 -35(14)
C19 C18 C17 C16 67(22)
C5 C4 C0AA C2 -62(13)
C11 C10 C9 C8 61(12)
C14 C13 C12 C11 39(13)
C22 N4 C28 C27 82(11)
C9 C8 N2 C14 73(11)
C9 C10 C11 C12 24(12)
C28 N4 C22 C23 -13(13)
C28 C27 C26 C25 -23(18)
C18 C17 C16 C15 -100(10)
C1 N1 C7 C6 35(12)
C1 C2 C0AA C4 75(11)
C0AA C4 C5 C6 11(14)
C0AA C2 C1 N1 14(10)
C26 C27 C28 N4 -32(19)
C26 C25 C24 C23 80(14)

loop_
_twin_individual_id
_twin_individual_mass_fraction_refined
1 0.43(6)
2 0.57(6)
